data_8104275
loop_
_publ_author_name
'Stehr, H.'

_publ_section_title
;
 Neubestimmung der Kristallstrukturen des dimorphen Natriumhydroxids, Na O
 H, bei verschiedenen Temperaturen mit Roentgenstrahl- und
 Neutronenbeugung
;
_journal_name_full
;
Zeitschrift fuer Kristallographie, Kristallgeometrie, Kristallphysik, 
Kristallchemie (-144,1977)
;
_journal_page_first 332
_journal_page_last 359
_journal_volume 125
_journal_year 1967
_chemical_formula_sum 'H Na O'
_chemical_name_systematic 'Na (O H)'
_space_group_IT_number 11
_symmetry_space_group_name_Hall '-P 2yb'
_symmetry_space_group_name_H-M 'P 1 21/m 1'
_cell_angle_alpha 90
_cell_angle_beta 109.83
_cell_angle_gamma 90
_cell_formula_units_Z 2
_cell_length_a 3.434
_cell_length_b 3.428
_cell_length_c 6.068
_cell_volume 67.195
_citation_journal_id_ASTM ZEKGAX
_cod_data_source_file Stehr_ZEKGAX_1967_1548.cif
_cod_data_source_block H1Na1O1
_cod_original_cell_volume 67.19537
_cod_original_formula_sum 'H1 Na1 O1'
_cod_database_code 8104275

loop_
_symmetry_equiv_pos_as_xyz
x,y,z
-x,y+1/2,-z
-x,-y,-z
x,-y-1/2,z

loop_
_atom_site_label
_atom_site_type_symbol
_atom_site_fract_x
_atom_site_fract_y
_atom_site_fract_z
_atom_site_occupancy
_atom_site_U_iso_or_equiv
O1 O-2 0.164 0.25 0.227 1 0.0
Na1 Na+1 0.32 0.25 -0.171 1 0.0
H1 H+1 0.054 0.25 0.386 1 0.0
